data_7718185
loop_
_publ_author_name
'Mol&#x10d;anov, Lidija'
'Krawczuk, Anna'
'Pavi&#x107;, Luka'
'Juri&#x107;, Marijana'
'Andro&#x161; Dubraja, Lidija'
'Mol&#x10d;anov, Kre&#x161;imir'

_publ_section_title
;
 Charge transfer between a metal-bound halide and a quinone through
 &#x3c0;-hole interactions leads to bulk conductivity.
;
_journal_issue 14
_journal_name_full 'Dalton transactions (Cambridge, England : 2003)'
_journal_page_first 5796
_journal_page_last 5804
_journal_paper_doi 10.1039/d4dt02961e
_journal_volume 54
_journal_year 2025
_chemical_formula_moiety 'C15 H11 Br1.35 Cl0.66 Cu N3, C6 Cl4 O2'
_chemical_formula_sum 'C21 H11 Br1.35 Cl4.66 Cu N3 O2'
_chemical_formula_weight 673.36
_space_group_IT_number 14
_space_group_name_Hall '-P 2yn'
_space_group_name_H-M_alt 'P 1 21/n 1'
_symmetry_cell_setting monoclinic
_symmetry_space_group_name_Hall '-P 2yn'
_symmetry_space_group_name_H-M 'P 1 21/n 1'
_atom_sites_solution_hydrogens geom
_audit_creation_date 2022-07-08T12:00:09-00:00
_audit_creation_method 'WinGX routine CIF_UPDATE'
_audit_update_record
;
2023-11-27 deposited with the CCDC.	2025-02-20 downloaded from the CCDC.
;
_cell_angle_alpha 90
_cell_angle_beta 108.617(4)
_cell_angle_gamma 90
_cell_formula_units_Z 4
_cell_length_a 9.7933(3)
_cell_length_b 21.5537(6)
_cell_length_c 11.6287(4)
_cell_measurement_reflns_used 8445
_cell_measurement_temperature 293(2)
_cell_measurement_theta_max 28.748
_cell_measurement_theta_min 3.366
_cell_volume 2326.17(14)
_computing_cell_refinement 'CrysAlisPro 1.171.41.120a (Rigaku OD, 2021)'
_computing_data_collection 'CrysAlisPro 1.171.41.120a (Rigaku OD, 2021)'
_computing_data_reduction 'CrysAlisPro 1.171.41.120a (Rigaku OD, 2021)'
_computing_structure_refinement 'SHELXL-2017/1 (Sheldrick, 2017)'
_diffrn_ambient_temperature 293(2)
_diffrn_detector_area_resol_mean 10
_diffrn_measured_fraction_theta_full 0.999
_diffrn_measured_fraction_theta_max 0.816
_diffrn_measurement_device_type 'XtaLAB Synergy, Dualflex, HyPix'
_diffrn_measurement_method '\w scans'
_diffrn_radiation_monochromator mirror
_diffrn_radiation_type MoK\a
_diffrn_radiation_wavelength 0.71073
_diffrn_reflns_av_R_equivalents 0.0294
_diffrn_reflns_av_unetI/netI 0.045
_diffrn_reflns_Laue_measured_fraction_full 0.999
_diffrn_reflns_Laue_measured_fraction_max 0.816
_diffrn_reflns_limit_h_max 13
_diffrn_reflns_limit_h_min -11
_diffrn_reflns_limit_k_max 32
_diffrn_reflns_limit_k_min -25
_diffrn_reflns_limit_l_max 14
_diffrn_reflns_limit_l_min -15
_diffrn_reflns_number 24122
_diffrn_reflns_point_group_measured_fraction_full 0.999
_diffrn_reflns_point_group_measured_fraction_max 0.816
_diffrn_reflns_theta_full 25.242
_diffrn_reflns_theta_max 32.281
_diffrn_reflns_theta_min 2.896
_diffrn_source 'micro-focus sealed X-ray tube'
_exptl_absorpt_coefficient_mu 3.810
_exptl_absorpt_correction_T_max 1
_exptl_absorpt_correction_T_min 0.451
_exptl_absorpt_correction_type gaussian
_exptl_absorpt_process_details
;
        CrysAlisPro 1.171.41.120a (Rigaku Oxford Diffraction, 2021)
Numerical absorption correction based on gaussian integration over
        a multifaceted crystal model
        Empirical absorption correction using spherical harmonics,
        implemented in SCALE3 ABSPACK scaling algorithm.
;
_exptl_crystal_colour black
_exptl_crystal_density_diffrn 1.923
_exptl_crystal_description prism
_exptl_crystal_F_000 1316
_exptl_crystal_size_max 0.322
_exptl_crystal_size_mid 0.094
_exptl_crystal_size_min 0.071
_refine_diff_density_max 1.106
_refine_diff_density_min -1.116
_refine_diff_density_rms 0.096
_refine_ls_extinction_method none
_refine_ls_goodness_of_fit_ref 1.164
_refine_ls_hydrogen_treatment constr
_refine_ls_matrix_type full
_refine_ls_number_parameters 302
_refine_ls_number_reflns 6751
_refine_ls_number_restraints 1
_refine_ls_restrained_S_all 1.164
_refine_ls_R_factor_all 0.1048
_refine_ls_R_factor_gt 0.0704
_refine_ls_shift/su_max 0.001
_refine_ls_shift/su_mean 0
_refine_ls_structure_factor_coef Fsqd
_refine_ls_weighting_details 'w=1/[\s^2^(Fo^2^)+(0.0352P)^2^+7.1042P] where P=(Fo^2^+2Fc^2^)/3'
_refine_ls_weighting_scheme calc
_refine_ls_wR_factor_ref 0.1454
_reflns_number_gt 4891
_reflns_number_total 6751
_reflns_threshold_expression 'I > 2\s(I)'
_cod_data_source_file d4dt02961e2.cif
_cod_data_source_block lidija_r60_zuti_auto
_cod_depositor_comments 'Adding full bibliography for 7718182--7718185.cif.'
_cod_original_sg_symbol_H-M 'P 21/n'
_cod_database_code 7718185

loop_
_space_group_symop_id
_space_group_symop_operation_xyz
1 x,y,z
2 1/2-x,1/2+y,1/2-z
3 -x,-y,-z
4 1/2+x,1/2-y,1/2+z

loop_
_atom_site_label
_atom_site_fract_x
_atom_site_fract_y
_atom_site_fract_z
_atom_site_U_iso_or_equiv
_atom_site_adp_type
_atom_site_calc_flag
_atom_site_occupancy
_atom_site_disorder_assembly
_atom_site_disorder_group
_atom_site_type_symbol
Cl1 0.47109(18) 0.75310(8) -0.20104(18) 0.0767(5) Uani d 1 . . Cl
Cl2 0.35206(17) 0.73994(7) -0.49384(15) 0.0636(4) Uani d 1 . . Cl
Cl3 0.3339(3) 0.49405(11) -0.4607(3) 0.1350(11) Uani d 1 . . Cl
Cl4 0.45941(18) 0.50387(9) -0.16040(16) 0.0767(5) Uani d 1 . . Cl
O1 0.4956(6) 0.6328(3) -0.0862(4) 0.0899(16) Uani d 1 . . O
O2 0.3571(7) 0.6113(2) -0.5596(4) 0.0883(17) Uani d 1 . . O
C1 0.4612(6) 0.6279(3) -0.1956(5) 0.0556(14) Uani d 1 . . C
C2 0.4377(5) 0.6834(3) -0.2747(5) 0.0502(13) Uani d 1 . . C
C3 0.3907(5) 0.6784(2) -0.3945(5) 0.0441(11) Uani d 1 . . C
C4 0.3735(6) 0.6166(2) -0.4536(5) 0.0499(12) Uani d 1 . . C
C5 0.3869(6) 0.5609(2) -0.3745(5) 0.0487(12) Uani d 1 . . C
C6 0.4338(5) 0.5670(3) -0.2544(5) 0.0506(13) Uani d 1 . . C
Br1 0.29173(6) 0.86647(3) 0.25287(5) 0.05419(17) Uani d 1 . . Br
Cu1 0.55869(6) 0.87157(3) 0.24913(5) 0.03558(15) Uani d 1 . . Cu
Cl5 0.545(4) 0.8834(16) 0.0533(16) 0.0467(13) Uani d 0.655(4) . . Cl
Br2 0.532(3) 0.8824(12) 0.0402(12) 0.0467(13) Uani d 0.345(4) . . Br
N1 0.5978(4) 0.77788(18) 0.2627(3) 0.0371(8) Uani d 1 . . N
N2 0.6492(4) 0.86252(18) 0.4240(3) 0.0374(8) Uani d 1 . . N
N3 0.5921(4) 0.96260(19) 0.3013(4) 0.0418(9) Uani d 1 . . N
C7 0.5757(5) 0.7372(2) 0.1726(5) 0.0452(11) Uani d 1 . . C
H7 0.5443 0.751709 0.093153 0.054 Uiso calc 1 . . H
C8 0.5978(7) 0.6741(3) 0.1926(5) 0.0557(14) Uani d 1 . . C
H8 0.581134 0.646724 0.127808 0.067 Uiso calc 1 . . H
C9 0.6444(7) 0.6529(3) 0.3091(6) 0.0623(15) Uani d 1 . . C
H9 0.659836 0.610723 0.324328 0.075 Uiso calc 1 . . H
C10 0.6686(6) 0.6937(3) 0.4036(5) 0.0532(13) Uani d 1 . . C
H10 0.699804 0.679569 0.48338 0.064 Uiso calc 1 . . H
C11 0.6456(5) 0.7564(2) 0.3785(4) 0.0395(10) Uani d 1 . . C
C12 0.6721(5) 0.8052(2) 0.4708(4) 0.0396(10) Uani d 1 . . C
C13 0.7182(6) 0.7965(3) 0.5958(5) 0.0551(14) Uani d 1 . . C
H13 0.732179 0.756848 0.6289 0.066 Uiso calc 1 . . H
C14 0.7427(7) 0.8479(3) 0.6693(5) 0.0643(17) Uani d 1 . . C
H14 0.773669 0.842954 0.753094 0.077 Uiso calc 1 . . H
C15 0.7217(6) 0.9070(3) 0.6199(5) 0.0578(15) Uani d 1 . . C
H15 0.739709 0.941811 0.669665 0.069 Uiso calc 1 . . H
C16 0.6730(5) 0.9131(3) 0.4941(4) 0.0441(11) Uani d 1 . . C
C17 0.6426(5) 0.9711(2) 0.4236(5) 0.0456(12) Uani d 1 . . C
C18 0.6619(6) 1.0301(3) 0.4726(5) 0.0553(14) Uani d 1 . . C
H18 0.695415 1.03545 0.556339 0.066 Uiso calc 1 . . H
C19 0.6316(7) 1.0808(3) 0.3975(7) 0.0678(18) Uani d 1 . . C
H19 0.644614 1.120703 0.429773 0.081 Uiso calc 1 . . H
C20 0.5817(7) 1.0722(3) 0.2736(7) 0.0657(17) Uani d 1 . . C
H20 0.560839 1.106021 0.221247 0.079 Uiso calc 1 . . H
C21 0.5632(6) 1.0120(3) 0.2281(6) 0.0554(14) Uani d 1 . . C
H21 0.52968 1.006017 0.144548 0.066 Uiso calc 1 . . H

loop_
_atom_site_aniso_label
_atom_site_aniso_U_11
_atom_site_aniso_U_22
_atom_site_aniso_U_33
_atom_site_aniso_U_12
_atom_site_aniso_U_13
_atom_site_aniso_U_23
Cl1 0.0619(10) 0.0722(10) 0.0910(12) -0.0069(8) 0.0174(9) -0.0303(9)
Cl2 0.0651(9) 0.0470(8) 0.0774(10) 0.0001(6) 0.0209(8) 0.0142(7)
Cl3 0.163(3) 0.0712(14) 0.210(3) 0.0237(14) 0.114(2) 0.0372(16)
Cl4 0.0618(9) 0.0860(11) 0.0809(11) 0.0134(8) 0.0210(8) 0.0474(9)
O1 0.094(4) 0.124(5) 0.050(3) 0.006(3) 0.021(3) 0.002(3)
O2 0.167(5) 0.058(3) 0.056(3) 0.000(3) 0.058(3) 0.005(2)
C1 0.043(3) 0.078(4) 0.046(3) 0.003(3) 0.015(2) 0.001(3)
C2 0.035(3) 0.050(3) 0.068(4) -0.002(2) 0.019(2) -0.008(2)
C3 0.040(3) 0.043(3) 0.052(3) 0.003(2) 0.018(2) 0.008(2)
C4 0.064(3) 0.041(3) 0.050(3) 0.003(2) 0.027(3) 0.007(2)
C5 0.050(3) 0.042(3) 0.060(3) 0.004(2) 0.026(3) 0.009(2)
C6 0.038(3) 0.061(3) 0.057(3) 0.008(2) 0.021(2) 0.021(3)
Br1 0.0413(3) 0.0600(3) 0.0651(4) -0.0087(2) 0.0224(2) -0.0182(3)
Cu1 0.0373(3) 0.0385(3) 0.0296(3) -0.0030(2) 0.0088(2) -0.0015(2)
Cl5 0.054(4) 0.0510(9) 0.032(2) 0.0000(19) 0.009(3) 0.003(2)
Br2 0.054(4) 0.0510(9) 0.032(2) 0.0000(19) 0.009(3) 0.003(2)
N1 0.0312(19) 0.043(2) 0.036(2) 0.0026(15) 0.0094(16) 0.0025(16)
N2 0.0333(19) 0.048(2) 0.0311(19) -0.0048(16) 0.0103(15) -0.0039(16)
N3 0.043(2) 0.043(2) 0.041(2) -0.0088(17) 0.0158(18) -0.0056(17)
C7 0.046(3) 0.047(3) 0.043(3) 0.004(2) 0.014(2) -0.001(2)
C8 0.064(4) 0.048(3) 0.056(3) 0.004(3) 0.021(3) -0.004(2)
C9 0.071(4) 0.047(3) 0.074(4) 0.014(3) 0.031(3) 0.009(3)
C10 0.053(3) 0.059(3) 0.049(3) 0.009(3) 0.019(3) 0.017(3)
C11 0.036(2) 0.051(3) 0.032(2) 0.004(2) 0.0124(19) 0.0087(19)
C12 0.031(2) 0.057(3) 0.030(2) -0.001(2) 0.0084(18) 0.0032(19)
C13 0.050(3) 0.076(4) 0.036(3) -0.005(3) 0.010(2) 0.009(3)
C14 0.057(4) 0.104(5) 0.028(3) -0.011(3) 0.008(2) 0.000(3)
C15 0.051(3) 0.083(4) 0.038(3) -0.019(3) 0.013(2) -0.022(3)
C16 0.034(2) 0.061(3) 0.039(3) -0.009(2) 0.014(2) -0.010(2)
C17 0.033(2) 0.057(3) 0.052(3) -0.011(2) 0.021(2) -0.016(2)
C18 0.050(3) 0.060(4) 0.058(3) -0.013(3) 0.021(3) -0.026(3)
C19 0.068(4) 0.048(3) 0.098(5) -0.013(3) 0.043(4) -0.027(3)
C20 0.075(4) 0.042(3) 0.088(5) -0.005(3) 0.038(4) -0.005(3)
C21 0.064(4) 0.047(3) 0.060(3) -0.008(3) 0.025(3) -0.003(2)

loop_
_atom_type_symbol
_atom_type_description
_atom_type_scat_dispersion_real
_atom_type_scat_dispersion_imag
_atom_type_scat_source
C C 0.0033 0.0016 'International Tables Vol C Tables 4.2.6.8 and 6.1.1.4'
H H 0 0 'International Tables Vol C Tables 4.2.6.8 and 6.1.1.4'
N N 0.0061 0.0033 'International Tables Vol C Tables 4.2.6.8 and 6.1.1.4'
O O 0.0106 0.006 'International Tables Vol C Tables 4.2.6.8 and 6.1.1.4'
Cl Cl 0.1484 0.1585 'International Tables Vol C Tables 4.2.6.8 and 6.1.1.4'
Cu Cu 0.3201 1.2651 'International Tables Vol C Tables 4.2.6.8 and 6.1.1.4'
Br Br -0.2901 2.4595 'International Tables Vol C Tables 4.2.6.8 and 6.1.1.4'
I I -0.4742 1.8119 'International Tables Vol C Tables 4.2.6.8 and 6.1.1.4'

loop_
_geom_angle_atom_site_label_1
_geom_angle_atom_site_label_2
_geom_angle_atom_site_label_3
_geom_angle
_geom_angle_site_symmetry_1
_geom_angle_site_symmetry_3
_geom_angle_publ_flag
O1 C1 C6 121.1(6) . . ?
O1 C1 C2 121.1(6) . . ?
C6 C1 C2 117.7(5) . . ?
C3 C2 C1 121.3(5) . . ?
C3 C2 Cl1 123.1(5) . . ?
C1 C2 Cl1 115.6(4) . . ?
C2 C3 C4 120.7(5) . . ?
C2 C3 Cl2 124.8(4) . . ?
C4 C3 Cl2 114.4(4) . . ?
O2 C4 C3 121.5(5) . . ?
O2 C4 C5 120.8(5) . . ?
C3 C4 C5 117.6(5) . . ?
C6 C5 C4 120.0(5) . . ?
C6 C5 Cl3 128.8(4) . . ?
C4 C5 Cl3 111.2(4) . . ?
C5 C6 C1 122.0(5) . . ?
C5 C6 Cl4 121.5(5) . . ?
C1 C6 Cl4 116.5(4) . . ?
N2 Cu1 N3 79.10(16) . . ?
N2 Cu1 N1 79.04(16) . . ?
N3 Cu1 N1 155.70(16) . . ?
N2 Cu1 Cl5 157.8(9) . . ?
N3 Cu1 Cl5 98.2(9) . . ?
N1 Cu1 Cl5 98.0(9) . . ?
N2 Cu1 Br2 160.5(6) . . ?
N3 Cu1 Br2 99.5(6) . . ?
N1 Cu1 Br2 97.6(7) . . ?
Cl5 Cu1 Br2 2.9(14) . . ?
N2 Cu1 Br1 95.85(11) . . ?
N3 Cu1 Br1 95.79(12) . . ?
N1 Cu1 Br1 96.87(11) . . ?
Cl5 Cu1 Br1 106.3(8) . . ?
Br2 Cu1 Br1 103.6(6) . . ?
C7 N1 C11 118.3(4) . . ?
C7 N1 Cu1 127.5(3) . . ?
C11 N1 Cu1 114.1(3) . . ?
C16 N2 C12 122.1(4) . . ?
C16 N2 Cu1 119.1(3) . . ?
C12 N2 Cu1 118.5(3) . . ?
C21 N3 C17 119.4(4) . . ?
C21 N3 Cu1 126.4(4) . . ?
C17 N3 Cu1 114.1(3) . . ?
N1 C7 C8 122.5(5) . . ?
N1 C7 H7 118.7 . . ?
C8 C7 H7 118.7 . . ?
C9 C8 C7 118.7(5) . . ?
C9 C8 H8 120.6 . . ?
C7 C8 H8 120.6 . . ?
C8 C9 C10 120.1(5) . . ?
C8 C9 H9 120 . . ?
C10 C9 H9 120 . . ?
C9 C10 C11 118.8(5) . . ?
C9 C10 H10 120.6 . . ?
C11 C10 H10 120.6 . . ?
N1 C11 C10 121.5(5) . . ?
N1 C11 C12 114.0(4) . . ?
C10 C11 C12 124.5(4) . . ?
N2 C12 C13 120.3(5) . . ?
N2 C12 C11 113.4(4) . . ?
C13 C12 C11 126.3(5) . . ?
C14 C13 C12 118.5(6) . . ?
C14 C13 H13 120.8 . . ?
C12 C13 H13 120.8 . . ?
C13 C14 C15 120.7(5) . . ?
C13 C14 H14 119.6 . . ?
C15 C14 H14 119.6 . . ?
C14 C15 C16 118.5(5) . . ?
C14 C15 H15 120.7 . . ?
C16 C15 H15 120.7 . . ?
N2 C16 C15 119.9(5) . . ?
N2 C16 C17 112.9(4) . . ?
C15 C16 C17 127.3(5) . . ?
N3 C17 C18 120.7(5) . . ?
N3 C17 C16 114.1(4) . . ?
C18 C17 C16 125.1(5) . . ?
C19 C18 C17 119.8(5) . . ?
C19 C18 H18 120.1 . . ?
C17 C18 H18 120.1 . . ?
C18 C19 C20 119.4(5) . . ?
C18 C19 H19 120.3 . . ?
C20 C19 H19 120.3 . . ?
C19 C20 C21 118.9(6) . . ?
C19 C20 H20 120.5 . . ?
C21 C20 H20 120.5 . . ?
N3 C21 C20 121.7(6) . . ?
N3 C21 H21 119.1 . . ?
C20 C21 H21 119.1 . . ?

loop_
_geom_bond_atom_site_label_1
_geom_bond_atom_site_label_2
_geom_bond_site_symmetry_2
_geom_bond_distance
_geom_bond_publ_flag
Cl1 C2 . 1.708(5) ?
Cl2 C3 . 1.720(5) ?
Cl3 C5 . 1.736(6) ?
Cl4 C6 . 1.713(5) ?
O1 C1 . 1.212(7) ?
O2 C4 . 1.197(7) ?
C1 C6 . 1.465(8) ?
C1 C2 . 1.483(8) ?
C2 C3 . 1.325(8) ?
C3 C4 . 1.483(7) ?
C4 C5 . 1.493(7) ?
C5 C6 . 1.331(8) ?
Br1 Cu1 . 2.6310(8) ?
Cu1 N2 . 1.952(4) ?
Cu1 N3 . 2.049(4) ?
Cu1 N1 . 2.052(4) ?
Cu1 Cl5 . 2.251(17) ?
Cu1 Br2 . 2.370(13) ?
N1 C7 . 1.329(6) ?
N1 C11 . 1.358(6) ?
N2 C16 . 1.336(6) ?
N2 C12 . 1.340(6) ?
N3 C21 . 1.336(7) ?
N3 C17 . 1.361(6) ?
C7 C8 . 1.385(7) ?
C7 H7 . 0.93 ?
C8 C9 . 1.362(8) ?
C8 H8 . 0.93 ?
C9 C10 . 1.367(8) ?
C9 H9 . 0.93 ?
C10 C11 . 1.386(7) ?
C10 H10 . 0.93 ?
C11 C12 . 1.465(7) ?
C12 C13 . 1.390(7) ?
C13 C14 . 1.371(9) ?
C13 H13 . 0.93 ?
C14 C15 . 1.385(9) ?
C14 H14 . 0.93 ?
C15 C16 . 1.393(7) ?
C15 H15 . 0.93 ?
C16 C17 . 1.473(8) ?
C17 C18 . 1.382(7) ?
C18 C19 . 1.371(9) ?
C18 H18 . 0.93 ?
C19 C20 . 1.378(9) ?
C19 H19 . 0.93 ?
C20 C21 . 1.390(8) ?
C20 H20 . 0.93 ?
C21 H21 . 0.93 ?

loop_
_geom_torsion_atom_site_label_1
_geom_torsion_atom_site_label_2
_geom_torsion_atom_site_label_3
_geom_torsion_atom_site_label_4
_geom_torsion
_geom_torsion_site_symmetry_1
_geom_torsion_site_symmetry_2
_geom_torsion_site_symmetry_3
_geom_torsion_site_symmetry_4
_geom_torsion_publ_flag
O1 C1 C2 C3 -175.4(6) . . . . ?
C6 C1 C2 C3 1.3(8) . . . . ?
O1 C1 C2 Cl1 3.2(7) . . . . ?
C6 C1 C2 Cl1 179.9(4) . . . . ?
C1 C2 C3 C4 -5.9(8) . . . . ?
Cl1 C2 C3 C4 175.6(4) . . . . ?
C1 C2 C3 Cl2 176.8(4) . . . . ?
Cl1 C2 C3 Cl2 -1.7(7) . . . . ?
C2 C3 C4 O2 -166.1(6) . . . . ?
Cl2 C3 C4 O2 11.5(8) . . . . ?
C2 C3 C4 C5 10.0(8) . . . . ?
Cl2 C3 C4 C5 -172.5(4) . . . . ?
O2 C4 C5 C6 166.3(6) . . . . ?
C3 C4 C5 C6 -9.7(8) . . . . ?
O2 C4 C5 Cl3 -14.1(8) . . . . ?
C3 C4 C5 Cl3 169.9(4) . . . . ?
C4 C5 C6 C1 5.5(8) . . . . ?
Cl3 C5 C6 C1 -174.0(4) . . . . ?
C4 C5 C6 Cl4 -176.7(4) . . . . ?
Cl3 C5 C6 Cl4 3.8(8) . . . . ?
O1 C1 C6 C5 175.6(6) . . . . ?
C2 C1 C6 C5 -1.2(8) . . . . ?
O1 C1 C6 Cl4 -2.3(8) . . . . ?
C2 C1 C6 Cl4 -179.1(4) . . . . ?
C11 N1 C7 C8 0.9(7) . . . . ?
Cu1 N1 C7 C8 -175.9(4) . . . . ?
N1 C7 C8 C9 -0.3(9) . . . . ?
C7 C8 C9 C10 0.0(9) . . . . ?
C8 C9 C10 C11 -0.4(9) . . . . ?
C7 N1 C11 C10 -1.3(7) . . . . ?
Cu1 N1 C11 C10 175.9(4) . . . . ?
C7 N1 C11 C12 177.6(4) . . . . ?
Cu1 N1 C11 C12 -5.2(5) . . . . ?
C9 C10 C11 N1 1.1(8) . . . . ?
C9 C10 C11 C12 -177.7(5) . . . . ?
C16 N2 C12 C13 1.8(7) . . . . ?
Cu1 N2 C12 C13 -171.4(4) . . . . ?
C16 N2 C12 C11 -177.4(4) . . . . ?
Cu1 N2 C12 C11 9.4(5) . . . . ?
N1 C11 C12 N2 -2.3(6) . . . . ?
C10 C11 C12 N2 176.6(5) . . . . ?
N1 C11 C12 C13 178.5(5) . . . . ?
C10 C11 C12 C13 -2.6(8) . . . . ?
N2 C12 C13 C14 -1.5(8) . . . . ?
C11 C12 C13 C14 177.6(5) . . . . ?
C12 C13 C14 C15 0.1(9) . . . . ?
C13 C14 C15 C16 1.0(9) . . . . ?
C12 N2 C16 C15 -0.6(7) . . . . ?
Cu1 N2 C16 C15 172.5(4) . . . . ?
C12 N2 C16 C17 179.2(4) . . . . ?
Cu1 N2 C16 C17 -7.7(5) . . . . ?
C14 C15 C16 N2 -0.8(8) . . . . ?
C14 C15 C16 C17 179.4(5) . . . . ?
C21 N3 C17 C18 1.0(7) . . . . ?
Cu1 N3 C17 C18 -176.0(4) . . . . ?
C21 N3 C17 C16 -178.9(4) . . . . ?
Cu1 N3 C17 C16 4.1(5) . . . . ?
N2 C16 C17 N3 1.9(6) . . . . ?
C15 C16 C17 N3 -178.2(5) . . . . ?
N2 C16 C17 C18 -177.9(5) . . . . ?
C15 C16 C17 C18 1.9(8) . . . . ?
N3 C17 C18 C19 -0.8(8) . . . . ?
C16 C17 C18 C19 179.1(5) . . . . ?
C17 C18 C19 C20 0.2(9) . . . . ?
C18 C19 C20 C21 0.1(9) . . . . ?
C17 N3 C21 C20 -0.7(8) . . . . ?
Cu1 N3 C21 C20 175.9(4) . . . . ?
C19 C20 C21 N3 0.1(9) . . . . ?
